data_2016971
loop_
_publ_author_name
'Lutz, Martin'
'Spek, Anthony L.'

_publ_section_title
;
 Directed anisotropy in
 bis(acetato-\k^2^<i>O</i>,<i>O</i>')diaquazinc(II) at 110 and 250K
;
_journal_coeditor_code GZ3157
_journal_issue 2
_journal_name_full 'Acta Crystallographica Section C'
_journal_page_first m69
_journal_page_last m74
_journal_paper_doi 10.1107/S0108270108043242
_journal_volume 65
_journal_year 2009
_chemical_formula_iupac '[Zn (C2 H3 O2)2 (H2 O)2]'
_chemical_formula_moiety 'C4 H10 O6 Zn'
_chemical_formula_sum 'C4 H10 O6 Zn'
_chemical_formula_weight 219.49
_chemical_name_systematic
;
bis(acetato-\k^2^O,O')diaquazinc(II)
;
_space_group_IT_number 15
_symmetry_cell_setting monoclinic
_symmetry_space_group_name_Hall '-C 2yc'
_symmetry_space_group_name_H-M 'C 1 2/c 1'
_atom_sites_solution_hydrogens geom
_atom_sites_solution_primary direct
_atom_sites_solution_secondary difmap
_audit_creation_method SHELXL97
_cell_angle_alpha 90.00
_cell_angle_beta 97.9420(10)
_cell_angle_gamma 90.00
_cell_formula_units_Z 4
_cell_length_a 13.8556(2)
_cell_length_b 5.38096(7)
_cell_length_c 10.92487(14)
_cell_measurement_reflns_used 3489
_cell_measurement_temperature 110(2)
_cell_measurement_theta_max 27.49
_cell_measurement_theta_min 1.88
_cell_volume 806.707(19)
_computing_cell_refinement 'PEAKREF (Schreurs, 2008)'
_computing_data_collection 'COLLECT (Nonius, 1999)'
_computing_data_reduction 'PIXEL15 (Xian <i>et al.</i>, 2006) and SADABS (Sheldrick, 2008a)'
_computing_molecular_graphics 'PLATON (Spek, 2003)'
_computing_publication_material 'manual editing of SHELXL97 (Sheldrick, 2008b) output'
_computing_structure_refinement 'SHELXL97 (Sheldrick, 2008b)'
_computing_structure_solution 'initial coordinates from Ishioka <i>et al.</i> (1997)'
_diffrn_ambient_temperature 110(2)
_diffrn_measured_fraction_theta_full 1.000
_diffrn_measured_fraction_theta_max 1.000
_diffrn_measurement_device_type 'Nonius KappaCCD area-detector'
_diffrn_measurement_method '\f and \w'
_diffrn_radiation_monochromator graphite
_diffrn_radiation_source 'rotating anode'
_diffrn_radiation_type MoK\a
_diffrn_radiation_wavelength 0.71073
_diffrn_reflns_av_R_equivalents 0.0146
_diffrn_reflns_av_sigmaI/netI 0.0082
_diffrn_reflns_limit_h_max 18
_diffrn_reflns_limit_h_min -18
_diffrn_reflns_limit_k_max 6
_diffrn_reflns_limit_k_min -6
_diffrn_reflns_limit_l_max 14
_diffrn_reflns_limit_l_min -14
_diffrn_reflns_number 6788
_diffrn_reflns_theta_full 27.50
_diffrn_reflns_theta_max 27.50
_diffrn_reflns_theta_min 2.97
_exptl_absorpt_coefficient_mu 3.028
_exptl_absorpt_correction_T_max 0.8560
_exptl_absorpt_correction_T_min 0.4080
_exptl_absorpt_correction_type numerical
_exptl_absorpt_process_details '(SADABS; Sheldrick, 2008a)'
_exptl_crystal_colour colourless
_exptl_crystal_density_diffrn 1.807
_exptl_crystal_density_method 'not measured'
_exptl_crystal_description plate
_exptl_crystal_F_000 448
_exptl_crystal_size_max 0.42
_exptl_crystal_size_mid 0.30
_exptl_crystal_size_min 0.06
_refine_diff_density_max 0.352
_refine_diff_density_min -0.468
_refine_ls_extinction_method none
_refine_ls_goodness_of_fit_ref 1.095
_refine_ls_hydrogen_treatment mixed
_refine_ls_matrix_type full
_refine_ls_number_parameters 60
_refine_ls_number_reflns 925
_refine_ls_number_restraints 0
_refine_ls_restrained_S_all 1.095
_refine_ls_R_factor_all 0.0169
_refine_ls_R_factor_gt 0.0164
_refine_ls_shift/su_max 0.004
_refine_ls_shift/su_mean 0.000
_refine_ls_structure_factor_coef Fsqd
_refine_ls_weighting_details 'calc w = 1/[\s^2^(Fo^2^)+(0.0247P)^2^+1.0186P] where P=(Fo^2^+2Fc^2^)/3'
_refine_ls_weighting_scheme calc
_refine_ls_wR_factor_gt 0.0451
_refine_ls_wR_factor_ref 0.0454
_reflns_number_gt 898
_reflns_number_total 925
_reflns_threshold_expression I>2\s(I)
_cod_data_source_file gz3157.cif
_cod_data_source_block Ia
_cod_original_cell_volume 806.71(2)
_cod_original_sg_symbol_H-M 'C 2/c'
_cod_database_code 2016971
_cod_database_fobs_code 2016971

loop_
_symmetry_equiv_pos_as_xyz
'x, y, z'
'-x, y, -z+1/2'
'x+1/2, y+1/2, z'
'-x+1/2, y+1/2, -z+1/2'
'-x, -y, -z'
'x, -y, z-1/2'
'-x+1/2, -y+1/2, -z'
'x+1/2, -y+1/2, z-1/2'

loop_
_atom_site_type_symbol
_atom_site_label
_atom_site_fract_x
_atom_site_fract_y
_atom_site_fract_z
_atom_site_U_iso_or_equiv
_atom_site_adp_type
_atom_site_calc_flag
_atom_site_refinement_flags
_atom_site_occupancy
_atom_site_disorder_assembly
_atom_site_disorder_group
Zn Zn1 0.0000 0.11907(4) 0.2500 0.01426(9) Uani d S 1 . .
O O1 -0.08735(8) -0.1237(2) 0.14848(10) 0.0180(2) Uani d . 1 . .
H H1O -0.0966(15) -0.250(5) 0.175(2) 0.029(6) Uiso d . 1 . .
H H2O -0.0823(16) -0.139(4) 0.081(2) 0.028(6) Uiso d . 1 . .
O O2 0.10704(8) 0.42204(19) 0.26068(9) 0.0191(2) Uani d . 1 . .
O O3 0.06989(8) 0.2111(2) 0.09043(9) 0.0195(2) Uani d . 1 . .
C C1 0.11449(10) 0.3916(2) 0.14763(13) 0.0152(3) Uani d . 1 . .
C C2 0.17317(11) 0.5694(3) 0.08262(14) 0.0209(3) Uani d . 1 . .
H H2A 0.1334 0.7153 0.0559 0.031 Uiso calc R 1 . .
H H2B 0.1937 0.4878 0.0103 0.031 Uiso calc R 1 . .
H H2C 0.2308 0.6217 0.1391 0.031 Uiso calc R 1 . .

loop_
_atom_site_aniso_label
_atom_site_aniso_U_11
_atom_site_aniso_U_22
_atom_site_aniso_U_33
_atom_site_aniso_U_12
_atom_site_aniso_U_13
_atom_site_aniso_U_23
Zn1 0.02348(14) 0.00915(13) 0.01049(12) 0.000 0.00356(8) 0.000
O1 0.0309(6) 0.0123(5) 0.0110(5) -0.0039(4) 0.0040(4) 0.0004(4)
O2 0.0316(6) 0.0137(5) 0.0124(5) 0.0019(4) 0.0045(4) 0.0004(4)
O3 0.0290(5) 0.0159(5) 0.0142(5) -0.0061(4) 0.0048(4) -0.0012(4)
C1 0.0189(6) 0.0130(7) 0.0136(6) 0.0028(5) 0.0018(5) 0.0019(5)
C2 0.0253(7) 0.0201(7) 0.0176(7) -0.0056(6) 0.0040(6) 0.0016(6)

loop_
_atom_type_symbol
_atom_type_description
_atom_type_scat_dispersion_real
_atom_type_scat_dispersion_imag
_atom_type_scat_source
C C 0.0033 0.0016 'International Tables Vol C Tables 4.2.6.8 and 6.1.1.4'
H H 0.0000 0.0000 'International Tables Vol C Tables 4.2.6.8 and 6.1.1.4'
O O 0.0106 0.0060 'International Tables Vol C Tables 4.2.6.8 and 6.1.1.4'
Zn Zn 0.2839 1.4301 'International Tables Vol C Tables 4.2.6.8 and 6.1.1.4'

loop_
_geom_angle_atom_site_label_1
_geom_angle_atom_site_label_2
_geom_angle_atom_site_label_3
_geom_angle_site_symmetry_1
_geom_angle_site_symmetry_3
_geom_angle
_geom_angle_publ_flag
O1 Zn1 O1 . 2 98.81(7) y
O1 Zn1 O3 . 2 106.92(4) y
O1 Zn1 O3 2 2 90.37(4) n
O1 Zn1 O3 . . 90.37(4) y
O1 Zn1 O3 2 . 106.92(4) n
O3 Zn1 O3 2 . 153.57(6) y
O1 Zn1 O2 . . 149.71(4) y
O1 Zn1 O2 2 . 95.88(4) n
O3 Zn1 O2 2 . 99.29(4) n
O3 Zn1 O2 . . 59.95(4) y
O1 Zn1 O2 . 2 95.88(4) y
O1 Zn1 O2 2 2 149.71(4) n
O3 Zn1 O2 2 2 59.95(4) n
O3 Zn1 O2 . 2 99.29(4) y
O2 Zn1 O2 . 2 84.14(6) y
O1 Zn1 C1 . 2 104.73(4) ?
O1 Zn1 C1 2 2 119.98(5) ?
O3 Zn1 C1 2 2 30.07(4) ?
O3 Zn1 C1 . 2 126.91(4) ?
O2 Zn1 C1 . 2 90.36(4) ?
O2 Zn1 C1 2 2 29.96(4) ?
O1 Zn1 C1 . . 119.98(5) ?
O1 Zn1 C1 2 . 104.73(4) ?
O3 Zn1 C1 2 . 126.91(4) ?
O3 Zn1 C1 . . 30.07(4) ?
O2 Zn1 C1 . . 29.96(4) ?
O2 Zn1 C1 2 . 90.36(4) ?
C1 Zn1 C1 2 . 109.20(6) ?
Zn1 O1 H1O . . 119.4(16) ?
Zn1 O1 H2O . . 118.7(16) ?
H1O O1 H2O . . 109(2) ?
C1 O2 Zn1 . . 89.86(8) y
C1 O3 Zn1 . . 91.15(8) y
O2 C1 O3 . . 118.73(13) y
O2 C1 C2 . . 120.24(13) ?
O3 C1 C2 . . 121.01(13) ?
O2 C1 Zn1 . . 60.18(7) ?
O3 C1 Zn1 . . 58.79(7) ?
C2 C1 Zn1 . . 174.02(10) ?
C1 C2 H2A . . 109.5 ?
C1 C2 H2B . . 109.5 ?
H2A C2 H2B . . 109.5 ?
C1 C2 H2C . . 109.5 ?
H2A C2 H2C . . 109.5 ?
H2B C2 H2C . . 109.5 ?

loop_
_geom_bond_atom_site_label_1
_geom_bond_atom_site_label_2
_geom_bond_site_symmetry_2
_geom_bond_distance
_geom_bond_publ_flag
Zn1 O1 . 2.0076(11) y
Zn1 O1 2 2.0076(11) ?
Zn1 O3 2 2.1653(10) ?
Zn1 O3 . 2.1653(10) y
Zn1 O2 . 2.1962(11) y
Zn1 O2 2 2.1962(11) ?
Zn1 C1 2 2.5313(14) ?
Zn1 C1 . 2.5313(14) ?
O1 H1O . 0.76(2) ?
O1 H2O . 0.76(2) ?
O2 C1 . 1.2641(18) y
O3 C1 . 1.2685(17) y
C1 C2 . 1.4970(19) ?
C2 H2A . 0.9800 ?
C2 H2B . 0.9800 ?
C2 H2C . 0.9800 ?

loop_
_geom_hbond_atom_site_label_D
_geom_hbond_atom_site_label_H
_geom_hbond_atom_site_label_A
_geom_hbond_site_symmetry_A
_geom_hbond_distance_DH
_geom_hbond_distance_HA
_geom_hbond_distance_DA
_geom_hbond_angle_DHA
O1 H1O O2 2_545 0.76(2) 1.91(3) 2.6663(15) 174(2)
O1 H2O O3 5 0.76(2) 1.94(2) 2.6956(15) 175(2)

loop_
_geom_torsion_atom_site_label_1
_geom_torsion_atom_site_label_2
_geom_torsion_atom_site_label_3
_geom_torsion_atom_site_label_4
_geom_torsion_site_symmetry_1
_geom_torsion_site_symmetry_2
_geom_torsion_site_symmetry_3
_geom_torsion_site_symmetry_4
_geom_torsion
_geom_torsion_publ_flag
O1 Zn1 O2 C1 . . . . -9.34(13) ?
O1 Zn1 O2 C1 2 . . . 109.46(8) ?
O3 Zn1 O2 C1 2 . . . -159.20(8) ?
O3 Zn1 O2 C1 . . . . 3.30(8) ?
O2 Zn1 O2 C1 2 . . . -100.99(9) ?
C1 Zn1 O2 C1 2 . . . -130.35(8) ?
O1 Zn1 O3 C1 . . . . 170.38(9) ?
O1 Zn1 O3 C1 2 . . . -90.29(9) ?
O3 Zn1 O3 C1 2 . . . 38.55(8) ?
O2 Zn1 O3 C1 . . . . -3.28(8) ?
O2 Zn1 O3 C1 2 . . . 74.35(8) ?
C1 Zn1 O3 C1 2 . . . 61.54(12) ?
Zn1 O2 C1 O3 . . . . -5.56(13) ?
Zn1 O2 C1 C2 . . . . 173.11(12) ?
Zn1 O3 C1 O2 . . . . 5.64(13) ?
Zn1 O3 C1 C2 . . . . -173.02(12) ?
O1 Zn1 C1 O2 . . . . 174.58(8) ?
O1 Zn1 C1 O2 2 . . . -75.88(9) ?
O3 Zn1 C1 O2 2 . . . 26.00(10) ?
O3 Zn1 C1 O2 . . . . -174.30(13) ?
O2 Zn1 C1 O2 2 . . . 77.57(9) ?
C1 Zn1 C1 O2 2 . . . 53.80(7) ?
O1 Zn1 C1 O3 . . . . -11.12(10) ?
O1 Zn1 C1 O3 2 . . . 98.42(9) ?
O3 Zn1 C1 O3 2 . . . -159.70(6) ?
O2 Zn1 C1 O3 . . . . 174.30(13) ?
O2 Zn1 C1 O3 2 . . . -108.13(8) ?
C1 Zn1 C1 O3 2 . . . -131.90(9) ?
